data_7030957
loop_
_publ_author_name
'Zhu, Yuan-Yuan'
'Cui, Chang'
'Qian, Kang'
'Yin, Ji'
'Wang, Bing-Wu'
'Wang, Zhe-Ming'
'Gao, Song'

_publ_section_title
;
 A family of enantiopure Fe(III)4 single molecule magnets: fine tuning of
 energy barrier by remote substituent.
;
_journal_issue 31
_journal_name_full 'Dalton transactions (Cambridge, England : 2003)'
_journal_page_first 11897
_journal_page_last 11907
_journal_paper_doi 10.1039/c3dt53317d
_journal_volume 43
_journal_year 2014
_chemical_absolute_configuration ad
_chemical_formula_sum 'C138 H180 Fe4 N12 O18'
_chemical_formula_weight 2518.34
_chemical_name_common Fe4L6-tBu(R)
_chemical_name_systematic
; 
 ? 
;
_space_group_IT_number 4
_symmetry_cell_setting monoclinic
_symmetry_space_group_name_Hall 'P 2yb'
_symmetry_space_group_name_H-M 'P 1 21 1'
_atom_sites_solution_hydrogens geom
_atom_sites_solution_primary direct
_atom_sites_solution_secondary difmap
_audit_creation_method SHELXL-97
_cell_angle_alpha 90.00
_cell_angle_beta 91.988(2)
_cell_angle_gamma 90.00
_cell_formula_units_Z 2
_cell_length_a 17.7804(3)
_cell_length_b 21.4247(4)
_cell_length_c 18.2283(4)
_cell_measurement_reflns_used 20350
_cell_measurement_temperature 180(2)
_cell_measurement_theta_max 27.1320
_cell_measurement_theta_min 3.2670
_cell_volume 6939.7(2)
_computing_cell_refinement
;
CrysAlisPro, Agilent Technologies,
Version 1.171.36.21 (release 14-08-2012 CrysAlis171 .NET)
(compiled Sep 14 2012,17:21:16)
;
_computing_data_collection
;
CrysAlisPro, Agilent Technologies,
Version 1.171.36.21 (release 14-08-2012 CrysAlis171 .NET)
(compiled Sep 14 2012,17:21:16)
;
_computing_data_reduction
;
CrysAlisPro, Agilent Technologies,
Version 1.171.36.21 (release 14-08-2012 CrysAlis171 .NET)
(compiled Sep 14 2012,17:21:16)
;
_computing_molecular_graphics
;
O. V. Dolomanov, L. J. Bourhis, R. J. Gildea, J. A. K. Howard and H. Puschmann,
OLEX2: a complete structure solution, refinement and analysis program.
J. Appl. Cryst. (2009). 42, 339-341.
;
_computing_publication_material 'SHELX-97 (Sheldrick, 1997)'
_computing_structure_refinement 'SHELXL-97 (Sheldrick, 1997)'
_computing_structure_solution 'SHELXS-97 (Sheldrick, 1990)'
_diffrn_ambient_temperature 180(2)
_diffrn_detector_area_resol_mean 10.3914
_diffrn_measured_fraction_theta_full 0.984
_diffrn_measured_fraction_theta_max 0.984
_diffrn_measurement_device_type 'SuperNova, Dual, Cu at zero, Atlas'
_diffrn_measurement_method '\w scans'
_diffrn_radiation_monochromator mirror
_diffrn_radiation_source 'SuperNova (Mo) X-ray Source'
_diffrn_radiation_type MoK\a
_diffrn_radiation_wavelength 0.71073
_diffrn_reflns_av_R_equivalents 0.0265
_diffrn_reflns_av_sigmaI/netI 0.0445
_diffrn_reflns_limit_h_max 20
_diffrn_reflns_limit_h_min -21
_diffrn_reflns_limit_k_max 26
_diffrn_reflns_limit_k_min -25
_diffrn_reflns_limit_l_max 21
_diffrn_reflns_limit_l_min -20
_diffrn_reflns_number 48179
_diffrn_reflns_theta_full 26.02
_diffrn_reflns_theta_max 26.02
_diffrn_reflns_theta_min 3.44
_diffrn_standards_decay_% none
_exptl_absorpt_coefficient_mu 0.475
_exptl_absorpt_correction_T_max 1.00000
_exptl_absorpt_correction_T_min 0.74923
_exptl_absorpt_correction_type multi-scan
_exptl_absorpt_process_details
; 
CrysAlisPro, Agilent Technologies,
Version 1.171.36.28 (release 01-02-2013 CrysAlis171 .NET)
(compiled Feb  1 2013,16:14:44)
Empirical absorption correction using spherical harmonics, implemented in SCALE3 ABSPACK scaling algorithm.
;
_exptl_crystal_colour brown
_exptl_crystal_density_diffrn 1.205
_exptl_crystal_density_method 'not measured'
_exptl_crystal_description block
_exptl_crystal_F_000 2680
_exptl_crystal_size_max 0.35
_exptl_crystal_size_mid 0.25
_exptl_crystal_size_min 0.15
_refine_diff_density_max 1.150
_refine_diff_density_min -0.447
_refine_diff_density_rms 0.072
_refine_ls_abs_structure_details 'Flack H D (1983), Acta Cryst. A39, 876-881'
_refine_ls_abs_structure_Flack -0.022(13)
_refine_ls_extinction_method none
_refine_ls_goodness_of_fit_ref 1.039
_refine_ls_hydrogen_treatment constr
_refine_ls_matrix_type full
_refine_ls_number_parameters 1587
_refine_ls_number_reflns 25359
_refine_ls_number_restraints 449
_refine_ls_restrained_S_all 1.053
_refine_ls_R_factor_all 0.0758
_refine_ls_R_factor_gt 0.0604
_refine_ls_shift/su_max 0.001
_refine_ls_shift/su_mean 0.000
_refine_ls_structure_factor_coef Fsqd
_refine_ls_weighting_details 'calc w=1/[\s^2^(Fo^2^)+(0.1012P)^2^+5.0925P] where P=(Fo^2^+2Fc^2^)/3'
_refine_ls_weighting_scheme calc
_refine_ls_wR_factor_gt 0.1574
_refine_ls_wR_factor_ref 0.1719
_reflns_number_gt 21372
_reflns_number_total 25359
_reflns_threshold_expression >2sigma(I)
_cod_data_source_file c3dt53317d2.cif
_cod_data_source_block 5R
_cod_depositor_comments 'Adding full bibliography for 7030953--7030957.cif.'
_cod_original_sg_symbol_H-M P2(1)
_cod_database_code 7030957

loop_
_symmetry_equiv_pos_as_xyz
'x, y, z'
'-x, y+1/2, -z'

loop_
_atom_site_label
_atom_site_type_symbol
_atom_site_fract_x
_atom_site_fract_y
_atom_site_fract_z
_atom_site_U_iso_or_equiv
_atom_site_adp_type
_atom_site_occupancy
_atom_site_symmetry_multiplicity
_atom_site_calc_flag
_atom_site_refinement_flags
_atom_site_disorder_assembly
_atom_site_disorder_group
Fe1 Fe 0.67756(3) 0.09886(3) 0.78772(3) 0.03158(14) Uani 1 1 d . . .
Fe2 Fe 0.84046(3) 0.06795(3) 0.72341(3) 0.03652(15) Uani 1 1 d . . .
Fe3 Fe 0.66774(3) 0.23944(3) 0.85120(3) 0.03376(15) Uani 1 1 d . . .
Fe4 Fe 0.53946(3) 0.00228(3) 0.78206(4) 0.03748(16) Uani 1 1 d . . .
O1 O 0.92086(17) 0.01250(17) 0.7556(2) 0.0465(8) Uani 1 1 d . . .
O2 O 0.73430(16) 0.09229(17) 0.69521(16) 0.0403(7) Uani 1 1 d . . .
N1 N 0.8005(2) -0.0085(2) 0.6573(2) 0.0396(9) Uani 1 1 d . . .
C1 C 0.9341(3) -0.0469(3) 0.7462(3) 0.0470(12) Uani 1 1 d . A .
C2 C 0.9980(3) -0.0755(3) 0.7811(4) 0.0597(16) Uani 1 1 d . . .
H2A H 1.0301 -0.0511 0.8124 0.072 Uiso 1 1 calc R . .
C3 C 1.0147(4) -0.1367(3) 0.7708(4) 0.074(2) Uani 1 1 d . A .
H3A H 1.0593 -0.1529 0.7938 0.089 Uiso 1 1 calc R . .
C4 C 0.9689(4) -0.1774(3) 0.7279(4) 0.0733(19) Uani 1 1 d D . .
C5A C 0.9995(6) -0.2420(4) 0.7073(6) 0.086(5) Uani 0.601(8) 1 d PDU A 1
C6A C 1.0711(7) -0.2406(6) 0.6631(7) 0.103(4) Uani 0.601(8) 1 d PDU A 1
H6AA H 1.0868 -0.2834 0.6524 0.155 Uiso 0.601(8) 1 calc PR A 1
H6AB H 1.1112 -0.2193 0.6916 0.155 Uiso 0.601(8) 1 calc PR A 1
H6AC H 1.0611 -0.2181 0.6170 0.155 Uiso 0.601(8) 1 calc PR A 1
C7A C 1.0194(12) -0.2762(6) 0.7786(8) 0.114(7) Uani 0.601(8) 1 d PDU A 1
H7AA H 1.0388 -0.3178 0.7674 0.170 Uiso 0.601(8) 1 calc PR A 1
H7AB H 0.9744 -0.2802 0.8077 0.170 Uiso 0.601(8) 1 calc PR A 1
H7AC H 1.0579 -0.2526 0.8065 0.170 Uiso 0.601(8) 1 calc PR A 1
C8A C 0.9417(7) -0.2776(5) 0.6602(7) 0.083(3) Uani 0.601(8) 1 d PDU A 1
H8AA H 0.9619 -0.3187 0.6479 0.125 Uiso 0.601(8) 1 calc PR A 1
H8AB H 0.9305 -0.2542 0.6149 0.125 Uiso 0.601(8) 1 calc PR A 1
H8AC H 0.8955 -0.2828 0.6873 0.125 Uiso 0.601(8) 1 calc PR A 1
C5B C 0.9803(9) -0.2480(5) 0.7316(9) 0.086(5) Uani 0.399(8) 1 d PDU A 2
C6B C 0.9951(14) -0.2669(9) 0.6532(9) 0.103(4) Uani 0.399(8) 1 d PDU A 2
H6BA H 1.0035 -0.3120 0.6509 0.155 Uiso 0.399(8) 1 calc PR A 2
H6BB H 1.0398 -0.2450 0.6365 0.155 Uiso 0.399(8) 1 calc PR A 2
H6BC H 0.9516 -0.2558 0.6214 0.155 Uiso 0.399(8) 1 calc PR A 2
C7B C 1.0484(12) -0.2623(11) 0.7816(15) 0.114(7) Uani 0.399(8) 1 d PDU A 2
H7BA H 1.0558 -0.3076 0.7843 0.170 Uiso 0.399(8) 1 calc PR A 2
H7BB H 1.0401 -0.2459 0.8308 0.170 Uiso 0.399(8) 1 calc PR A 2
H7BC H 1.0932 -0.2427 0.7618 0.170 Uiso 0.399(8) 1 calc PR A 2
C8B C 0.9141(9) -0.2848(7) 0.7594(10) 0.083(3) Uani 0.399(8) 1 d PDU A 2
H8BA H 0.9266 -0.3294 0.7604 0.125 Uiso 0.399(8) 1 calc PR A 2
H8BB H 0.8699 -0.2780 0.7267 0.125 Uiso 0.399(8) 1 calc PR A 2
H8BC H 0.9030 -0.2709 0.8091 0.125 Uiso 0.399(8) 1 calc PR A 2
C9 C 0.9077(3) -0.1502(3) 0.6943(3) 0.0601(15) Uani 1 1 d . A .
H9A H 0.8758 -0.1758 0.6641 0.072 Uiso 1 1 calc R . .
C10 C 0.8885(3) -0.0875(3) 0.7013(3) 0.0453(12) Uani 1 1 d . . .
C11 C 0.8236(3) -0.0649(3) 0.6601(3) 0.0425(11) Uani 1 1 d . A .
H11A H 0.7953 -0.0948 0.6323 0.051 Uiso 1 1 calc R . .
C12 C 0.7320(3) 0.0054(3) 0.6118(2) 0.0420(11) Uani 1 1 d . . .
H12A H 0.6896 -0.0209 0.6290 0.050 Uiso 1 1 calc R . .
C13 C 0.7123(3) 0.0750(3) 0.6237(2) 0.0430(11) Uani 1 1 d . . .
H13A H 0.7386 0.1013 0.5880 0.052 Uiso 1 1 calc R . .
H13B H 0.6574 0.0814 0.6159 0.052 Uiso 1 1 calc R . .
C14 C 0.7432(4) -0.0078(3) 0.5315(3) 0.0609(16) Uani 1 1 d . . .
C15 C 0.8012(4) 0.0219(4) 0.4953(3) 0.0715(19) Uani 1 1 d . . .
H15A H 0.8334 0.0492 0.5229 0.086 Uiso 1 1 calc R . .
C16 C 0.8144(5) 0.0139(5) 0.4214(4) 0.091(3) Uani 1 1 d . . .
H16A H 0.8544 0.0348 0.3985 0.109 Uiso 1 1 calc R . .
C17 C 0.7697(5) -0.0236(5) 0.3851(5) 0.089(2) Uani 1 1 d . . .
H17A H 0.7762 -0.0272 0.3338 0.107 Uiso 1 1 calc R . .
C18 C 0.7158(6) -0.0571(6) 0.4136(5) 0.107(3) Uani 1 1 d . . .
H18A H 0.6885 -0.0866 0.3843 0.129 Uiso 1 1 calc R . .
C19 C 0.6982(5) -0.0484(5) 0.4926(4) 0.097(3) Uani 1 1 d . . .
H19A H 0.6580 -0.0699 0.5145 0.116 Uiso 1 1 calc R . .
O3 O 0.88355(19) 0.11255(19) 0.64242(18) 0.0490(9) Uani 1 1 d . . .
O4 O 0.78200(16) 0.06385(16) 0.81565(15) 0.0347(6) Uani 1 1 d . . .
N2 N 0.8889(2) 0.13984(18) 0.79053(19) 0.0332(8) Uani 1 1 d . . .
C20 C 0.9219(3) 0.1643(3) 0.6363(3) 0.0447(11) Uani 1 1 d . . .
C21 C 0.9422(4) 0.1862(4) 0.5667(3) 0.0690(18) Uani 1 1 d . . .
H21A H 0.9275 0.1629 0.5243 0.083 Uiso 1 1 calc R . .
C22 C 0.9825(4) 0.2400(4) 0.5584(3) 0.0671(17) Uani 1 1 d . . .
H22A H 0.9950 0.2522 0.5102 0.081 Uiso 1 1 calc R . .
C23 C 1.0059(3) 0.2774(3) 0.6163(3) 0.0566(14) Uani 1 1 d D . .
C24 C 1.0463(4) 0.3387(3) 0.6060(4) 0.0745(19) Uani 1 1 d D . .
C25 C 0.9871(6) 0.3885(5) 0.5881(12) 0.289(15) Uani 1 1 d DU . .
H25A H 1.0120 0.4288 0.5811 0.434 Uiso 1 1 calc R . .
H25B H 0.9526 0.3917 0.6286 0.434 Uiso 1 1 calc R . .
H25C H 0.9589 0.3769 0.5430 0.434 Uiso 1 1 calc R . .
C26 C 1.1002(6) 0.3347(5) 0.5443(5) 0.144(5) Uani 1 1 d DU . .
H26A H 1.1379 0.3024 0.5555 0.216 Uiso 1 1 calc R . .
H26B H 1.1253 0.3750 0.5386 0.216 Uiso 1 1 calc R . .
H26C H 1.0724 0.3241 0.4986 0.216 Uiso 1 1 calc R . .
C27 C 1.0895(9) 0.3598(7) 0.6740(5) 0.217(10) Uani 1 1 d DU . .
H27A H 1.1289 0.3292 0.6867 0.326 Uiso 1 1 calc R . .
H27B H 1.0552 0.3635 0.7147 0.326 Uiso 1 1 calc R . .
H27C H 1.1127 0.4005 0.6649 0.326 Uiso 1 1 calc R . .
C28 C 0.9853(3) 0.2575(3) 0.6852(3) 0.0498(13) Uani 1 1 d . . .
H28A H 0.9988 0.2825 0.7266 0.060 Uiso 1 1 calc R . .
C29 C 0.9452(3) 0.2016(2) 0.6964(3) 0.0406(11) Uani 1 1 d . . .
C30 C 0.9275(2) 0.1869(2) 0.7700(3) 0.0375(10) Uani 1 1 d . . .
H30A H 0.9459 0.2144 0.8074 0.045 Uiso 1 1 calc R . .
C31 C 0.8725(2) 0.1345(2) 0.8701(2) 0.0337(9) Uani 1 1 d . . .
H31A H 0.8391 0.1700 0.8834 0.040 Uiso 1 1 calc R . .
C32 C 0.8285(2) 0.0736(2) 0.8786(2) 0.0356(10) Uani 1 1 d . . .
H32A H 0.8639 0.0382 0.8852 0.043 Uiso 1 1 calc R . .
H32B H 0.7974 0.0760 0.9225 0.043 Uiso 1 1 calc R . .
C33 C 0.9429(2) 0.1372(2) 0.9189(2) 0.0351(10) Uani 1 1 d . . .
C34 C 1.0004(3) 0.0956(3) 0.9103(3) 0.0455(11) Uani 1 1 d . . .
H34A H 0.9959 0.0644 0.8733 0.055 Uiso 1 1 calc R . .
C35 C 1.0649(3) 0.0983(3) 0.9547(3) 0.0539(13) Uani 1 1 d . . .
H35A H 1.1040 0.0689 0.9477 0.065 Uiso 1 1 calc R . .
C36 C 1.0734(3) 0.1419(3) 1.0078(3) 0.0585(15) Uani 1 1 d . . .
H36A H 1.1180 0.1436 1.0380 0.070 Uiso 1 1 calc R . .
C37 C 1.0151(4) 0.1842(3) 1.0174(3) 0.0648(16) Uani 1 1 d . . .
H37A H 1.0197 0.2149 1.0549 0.078 Uiso 1 1 calc R . .
C38 C 0.9514(3) 0.1822(3) 0.9734(3) 0.0497(12) Uani 1 1 d . . .
H38A H 0.9124 0.2118 0.9803 0.060 Uiso 1 1 calc R . .
O5 O 0.73073(18) 0.27151(16) 0.93124(18) 0.0409(7) Uani 1 1 d . . .
O6 O 0.65296(16) 0.18859(15) 0.76034(16) 0.0353(7) Uani 1 1 d . . .
N3 N 0.7556(2) 0.27044(19) 0.7817(2) 0.0368(8) Uani 1 1 d . B .
C39 C 0.7963(2) 0.2986(2) 0.9360(3) 0.0375(10) Uani 1 1 d . . .
C40 C 0.8285(3) 0.3136(2) 1.0059(3) 0.0443(11) Uani 1 1 d . . .
H40A H 0.8016 0.3040 1.0486 0.053 Uiso 1 1 calc R . .
C41 C 0.8977(3) 0.3416(2) 1.0133(3) 0.0490(12) Uani 1 1 d . . .
H41A H 0.9177 0.3503 1.0612 0.059 Uiso 1 1 calc R . .
C42 C 0.9408(3) 0.3582(2) 0.9517(3) 0.0480(12) Uani 1 1 d D . .
C43 C 1.0164(3) 0.3908(3) 0.9629(3) 0.0579(14) Uani 1 1 d D . .
C44 C 1.0044(4) 0.4546(3) 0.9965(5) 0.085(2) Uani 1 1 d D . .
H44A H 0.9720 0.4797 0.9634 0.128 Uiso 1 1 calc R . .
H44B H 1.0530 0.4756 1.0041 0.128 Uiso 1 1 calc R . .
H44C H 0.9803 0.4499 1.0438 0.128 Uiso 1 1 calc R . .
C45 C 1.0679(4) 0.3518(4) 1.0151(4) 0.088(2) Uani 1 1 d D . .
H45A H 1.1164 0.3730 1.0224 0.132 Uiso 1 1 calc R . .
H45B H 1.0760 0.3105 0.9936 0.132 Uiso 1 1 calc R . .
H45C H 1.0441 0.3471 1.0625 0.132 Uiso 1 1 calc R . .
C46 C 1.0563(3) 0.3961(4) 0.8917(4) 0.0748(19) Uani 1 1 d D . .
H46A H 1.0255 0.4208 0.8567 0.112 Uiso 1 1 calc R . .
H46B H 1.0643 0.3543 0.8715 0.112 Uiso 1 1 calc R . .
H46C H 1.1050 0.4167 0.9004 0.112 Uiso 1 1 calc R . .
C47 C 0.8393(2) 0.3143(2) 0.8740(3) 0.0390(10) Uani 1 1 d . . .
C48 C 0.9097(3) 0.3437(2) 0.8850(3) 0.0416(11) Uani 1 1 d . . .
H48A H 0.9371 0.3541 0.8429 0.050 Uiso 1 1 calc R . .
C49 C 0.8153(2) 0.3000(2) 0.8001(3) 0.0381(10) Uani 1 1 d . . .
H49A H 0.8463 0.3137 0.7618 0.046 Uiso 1 1 calc R . .
C50 C 0.7441(3) 0.2537(3) 0.7027(3) 0.0449(12) Uani 1 1 d . . .
C51 C 0.6663(3) 0.2231(3) 0.6963(3) 0.0421(11) Uani 1 1 d . B .
H51A H 0.6271 0.2556 0.6893 0.051 Uiso 1 1 calc R . .
H51B H 0.6637 0.1951 0.6531 0.051 Uiso 1 1 calc R . .
C52A C 0.7449(11) 0.3155(8) 0.6554(8) 0.035(3) Uani 0.60(2) 1 d PU B 1
C53A C 0.7068(9) 0.3703(6) 0.6738(8) 0.043(3) Uani 0.60(2) 1 d PU B 1
H53A H 0.6807 0.3717 0.7183 0.051 Uiso 0.60(2) 1 calc PR B 1
C54A C 0.7062(10) 0.4224(7) 0.6288(9) 0.062(3) Uani 0.60(2) 1 d PU B 1
H54A H 0.6791 0.4587 0.6420 0.074 Uiso 0.60(2) 1 calc PR B 1
C55A C 0.7452(8) 0.4211(8) 0.5648(8) 0.062(4) Uani 0.60(2) 1 d PU B 1
H55A H 0.7483 0.4574 0.5352 0.074 Uiso 0.60(2) 1 calc PR B 1
C56A C 0.7798(11) 0.3661(11) 0.5442(11) 0.078(5) Uani 0.60(2) 1 d PU B 1
H56A H 0.8036 0.3640 0.4984 0.093 Uiso 0.60(2) 1 calc PR B 1
C57A C 0.7799(10) 0.3140(9) 0.5901(8) 0.063(4) Uani 0.60(2) 1 d PU B 1
H57A H 0.8047 0.2770 0.5757 0.075 Uiso 0.60(2) 1 calc PR B 1
C52B C 0.7548(18) 0.2947(13) 0.6456(16) 0.043(5) Uani 0.40(2) 1 d PU B 2
C53B C 0.7264(12) 0.3523(14) 0.6581(13) 0.050(5) Uani 0.40(2) 1 d PU B 2
H53B H 0.7056 0.3598 0.7046 0.060 Uiso 0.40(2) 1 calc PR B 2
C54B C 0.7255(12) 0.4023(13) 0.6068(15) 0.062(5) Uani 0.40(2) 1 d PU B 2
H54B H 0.7046 0.4420 0.6171 0.074 Uiso 0.40(2) 1 calc PR B 2
C55B C 0.7590(14) 0.3879(17) 0.5377(17) 0.070(6) Uani 0.40(2) 1 d PU B 2
H55B H 0.7581 0.4182 0.4996 0.085 Uiso 0.40(2) 1 calc PR B 2
C56B C 0.7916(11) 0.3317(15) 0.5265(12) 0.074(6) Uani 0.40(2) 1 d PU B 2
H56B H 0.8167 0.3241 0.4822 0.088 Uiso 0.40(2) 1 calc PR B 2
C57B C 0.7888(12) 0.2850(14) 0.5792(11) 0.058(5) Uani 0.40(2) 1 d PU B 2
H57B H 0.8106 0.2455 0.5695 0.069 Uiso 0.40(2) 1 calc PR B 2
O7 O 0.60838(18) 0.31006(16) 0.81653(19) 0.0456(8) Uani 1 1 d . . .
O8 O 0.68302(17) 0.14933(14) 0.88010(16) 0.0345(7) Uani 1 1 d . . .
N4 N 0.5744(2) 0.22002(17) 0.91864(19) 0.0327(8) Uani 1 1 d . . .
C58 C 0.5422(2) 0.3326(2) 0.8300(3) 0.0355(10) Uani 1 1 d . . .
C59 C 0.5168(3) 0.3865(3) 0.7933(3) 0.0468(12) Uani 1 1 d . . .
H59A H 0.5472 0.4048 0.7572 0.056 Uiso 1 1 calc R . .
C60 C 0.4495(3) 0.4133(2) 0.8081(3) 0.0488(12) Uani 1 1 d . . .
H60A H 0.4342 0.4494 0.7814 0.059 Uiso 1 1 calc R . .
C61 C 0.4012(2) 0.3896(2) 0.8617(3) 0.0399(10) Uani 1 1 d D . .
C62 C 0.3292(3) 0.4245(2) 0.8786(3) 0.0509(13) Uani 1 1 d D . .
C63 C 0.3491(4) 0.4900(3) 0.9063(4) 0.079(2) Uani 1 1 d D . .
H63A H 0.3770 0.5123 0.8690 0.119 Uiso 1 1 calc R . .
H63B H 0.3803 0.4868 0.9516 0.119 Uiso 1 1 calc R . .
H63C H 0.3028 0.5129 0.9163 0.119 Uiso 1 1 calc R . .
C64 C 0.2788(3) 0.4294(4) 0.8106(3) 0.078(2) Uani 1 1 d D . .
H64A H 0.2662 0.3874 0.7927 0.117 Uiso 1 1 calc R . .
H64B H 0.3049 0.4524 0.7726 0.117 Uiso 1 1 calc R . .
H64C H 0.2325 0.4515 0.8224 0.117 Uiso 1 1 calc R . .
C65 C 0.2863(3) 0.3920(3) 0.9391(3) 0.0576(14) Uani 1 1 d D . .
H65A H 0.2728 0.3496 0.9233 0.086 Uiso 1 1 calc R . .
H65B H 0.2405 0.4156 0.9488 0.086 Uiso 1 1 calc R . .
H65C H 0.3182 0.3900 0.9840 0.086 Uiso 1 1 calc R . .
C66 C 0.4257(2) 0.3366(2) 0.8967(3) 0.0356(10) Uani 1 1 d . . .
H66A H 0.3944 0.3185 0.9322 0.043 Uiso 1 1 calc R . .
C67 C 0.4949(2) 0.3072(2) 0.8832(2) 0.0340(9) Uani 1 1 d . . .
C68 C 0.5133(2) 0.2517(2) 0.9227(2) 0.0344(10) Uani 1 1 d . . .
H68A H 0.4768 0.2365 0.9551 0.041 Uiso 1 1 calc R . .
C69 C 0.5816(2) 0.1619(2) 0.9623(2) 0.0346(9) Uani 1 1 d . . .
H69A H 0.5451 0.1306 0.9411 0.042 Uiso 1 1 calc R . .
C70 C 0.6616(2) 0.1372(2) 0.9522(2) 0.0357(10) Uani 1 1 d . . .
H70A H 0.6970 0.1578 0.9876 0.043 Uiso 1 1 calc R . .
H70B H 0.6631 0.0917 0.9617 0.043 Uiso 1 1 calc R . .
C71 C 0.5655(3) 0.1705(3) 1.0420(3) 0.0477(12) Uani 1 1 d . . .
C72 C 0.5954(4) 0.2216(3) 1.0804(3) 0.0645(16) Uani 1 1 d . . .
H72A H 0.6252 0.2512 1.0556 0.077 Uiso 1 1 calc R . .
C73 C 0.5823(5) 0.2297(5) 1.1544(4) 0.098(3) Uani 1 1 d . . .
H73A H 0.6027 0.2651 1.1794 0.117 Uiso 1 1 calc R . .
C74 C 0.5419(6) 0.1892(6) 1.1907(4) 0.113(4) Uani 1 1 d . . .
H74A H 0.5343 0.1953 1.2416 0.136 Uiso 1 1 calc R . .
C75 C 0.5095(5) 0.1360(5) 1.1539(5) 0.103(3) Uani 1 1 d . . .
H75A H 0.5277 0.0982 1.1802 0.124 Uiso 1 1 calc R . .
H75B H 0.4543 0.1379 1.1595 0.124 Uiso 1 1 calc R . .
C76 C 0.5226(3) 0.1278(4) 1.0797(3) 0.0668(17) Uani 1 1 d . . .
H76A H 0.5019 0.0925 1.0546 0.080 Uiso 1 1 calc R . .
O9 O 0.49591(19) -0.04395(17) 0.8601(2) 0.0491(9) Uani 1 1 d . . .
O10 O 0.58228(16) 0.07665(16) 0.73091(17) 0.0401(7) Uani 1 1 d . . .
N5 N 0.46193(19) 0.07465(18) 0.8075(2) 0.0343(8) Uani 1 1 d . . .
C77 C 0.4497(3) -0.0297(2) 0.9124(3) 0.0428(11) Uani 1 1 d . . .
C78 C 0.4378(3) -0.0726(3) 0.9689(3) 0.0560(14) Uani 1 1 d . . .
H78A H 0.4647 -0.1109 0.9694 0.067 Uiso 1 1 calc R . .
C79 C 0.3887(3) -0.0611(3) 1.0234(3) 0.0570(14) Uani 1 1 d . . .
H79A H 0.3816 -0.0920 1.0598 0.068 Uiso 1 1 calc R . .
C80 C 0.3484(3) -0.0047(2) 1.0270(3) 0.0444(11) Uani 1 1 d D . .
C81 C 0.2909(3) 0.0075(2) 1.0858(3) 0.0589(15) Uani 1 1 d D . .
C82 C 0.3079(7) -0.0273(7) 1.1546(5) 0.211(10) Uani 1 1 d D . .
H82A H 0.3569 -0.0141 1.1753 0.316 Uiso 1 1 calc R . .
H82B H 0.3091 -0.0722 1.1440 0.316 Uiso 1 1 calc R . .
H82C H 0.2688 -0.0188 1.1899 0.316 Uiso 1 1 calc R . .
C83 C 0.2131(4) -0.0153(6) 1.0577(6) 0.134(4) Uani 1 1 d DU . .
H83A H 0.2153 -0.0601 1.0473 0.201 Uiso 1 1 calc R . .
H83B H 0.1984 0.0073 1.0127 0.201 Uiso 1 1 calc R . .
H83C H 0.1760 -0.0075 1.0952 0.201 Uiso 1 1 calc R . .
C84 C 0.2752(6) 0.0774(3) 1.0979(6) 0.138(5) Uani 1 1 d DU . .
H84A H 0.3214 0.0980 1.1160 0.206 Uiso 1 1 calc R . .
H84B H 0.2360 0.0822 1.1339 0.206 Uiso 1 1 calc R . .
H84C H 0.2582 0.0964 1.0513 0.206 Uiso 1 1 calc R . .
C85 C 0.3605(3) 0.0373(2) 0.9723(3) 0.0398(10) Uani 1 1 d U . .
H85A H 0.3339 0.0757 0.9731 0.048 Uiso 1 1 calc R . .
C86 C 0.4096(3) 0.0272(2) 0.9151(3) 0.0370(10) Uani 1 1 d . . .
C87 C 0.4187(2) 0.0762(2) 0.8619(2) 0.0359(10) Uani 1 1 d . . .
H87A H 0.3898 0.1130 0.8679 0.043 Uiso 1 1 calc R . .
C88 C 0.4694(2) 0.1321(2) 0.7620(2) 0.0357(10) Uani 1 1 d . . .
H88A H 0.4927 0.1658 0.7932 0.043 Uiso 1 1 calc R . .
C89 C 0.5243(2) 0.1149(2) 0.7010(3) 0.0406(11) Uani 1 1 d . . .
H89A H 0.4968 0.0926 0.6608 0.049 Uiso 1 1 calc R . .
H89B H 0.5461 0.1534 0.6804 0.049 Uiso 1 1 calc R . .
C90 C 0.3966(3) 0.1558(2) 0.7284(3) 0.0418(11) Uani 1 1 d . . .
C91 C 0.3511(3) 0.1179(3) 0.6842(3) 0.0487(12) Uani 1 1 d . . .
H91A H 0.3642 0.0753 0.6775 0.058 Uiso 1 1 calc R . .
C92 C 0.2867(3) 0.1418(4) 0.6499(3) 0.0670(18) Uani 1 1 d . . .
H92A H 0.2551 0.1152 0.6208 0.080 Uiso 1 1 calc R . .
C93 C 0.2681(4) 0.2027(4) 0.6574(4) 0.075(2) Uani 1 1 d . . .
H93A H 0.2250 0.2186 0.6315 0.090 Uiso 1 1 calc R . .
C94 C 0.3108(4) 0.2417(4) 0.7018(4) 0.0721(18) Uani 1 1 d . . .
H94A H 0.2965 0.2840 0.7084 0.086 Uiso 1 1 calc R . .
C95 C 0.3760(3) 0.2177(3) 0.7375(3) 0.0543(14) Uani 1 1 d . . .
H95A H 0.4063 0.2442 0.7681 0.065 Uiso 1 1 calc R . .
O11 O 0.48206(19) -0.02423(18) 0.6960(2) 0.0503(9) Uani 1 1 d . . .
O12 O 0.63402(17) 0.02611(14) 0.84044(17) 0.0360(7) Uani 1 1 d . . .
N6 N 0.6135(2) -0.07215(19) 0.7606(2) 0.0374(8) Uani 1 1 d . . .
C96 C 0.4916(3) -0.0677(3) 0.6466(3) 0.0495(12) Uani 1 1 d . . .
C97 C 0.4378(3) -0.0744(3) 0.5877(3) 0.0629(16) Uani 1 1 d . . .
H97A H 0.3957 -0.0472 0.5850 0.075 Uiso 1 1 calc R . .
C98 C 0.4450(4) -0.1185(4) 0.5353(4) 0.081(2) Uani 1 1 d . . .
H98A H 0.4075 -0.1211 0.4971 0.097 Uiso 1 1 calc R . .
C99 C 0.5054(4) -0.1605(4) 0.5352(4) 0.090(3) Uani 1 1 d D . .
C100 C 0.5105(4) -0.2087(4) 0.4749(4) 0.117(4) Uani 1 1 d D . .
C101 C 0.4428(6) -0.2518(5) 0.4822(5) 0.148(5) Uani 1 1 d DU . .
H10A H 0.4454 -0.2721 0.5304 0.222 Uiso 1 1 calc R . .
H10B H 0.4431 -0.2836 0.4436 0.222 Uiso 1 1 calc R . .
H10C H 0.3963 -0.2273 0.4772 0.222 Uiso 1 1 calc R . .
C102 C 0.5044(6) -0.1779(6) 0.3993(4) 0.146(5) Uani 1 1 d DU . .
H10D H 0.5470 -0.1495 0.3936 0.219 Uiso 1 1 calc R . .
H10E H 0.4573 -0.1543 0.3947 0.219 Uiso 1 1 calc R . .
H10F H 0.5051 -0.2101 0.3612 0.219 Uiso 1 1 calc R . .
C103 C 0.5838(6) -0.2456(6) 0.4815(6) 0.177(7) Uani 1 1 d DU . .
H10G H 0.5875 -0.2660 0.5296 0.265 Uiso 1 1 calc R . .
H10H H 0.6265 -0.2173 0.4763 0.265 Uiso 1 1 calc R . .
H10I H 0.5843 -0.2773 0.4427 0.265 Uiso 1 1 calc R . .
C104 C 0.5579(4) -0.1554(4) 0.5929(4) 0.079(2) Uani 1 1 d U . .
H10J H 0.5988 -0.1838 0.5955 0.095 Uiso 1 1 calc R . .
C105 C 0.5527(3) -0.1092(3) 0.6483(3) 0.0520(13) Uani 1 1 d . . .
C106 C 0.6109(3) -0.1094(3) 0.7058(3) 0.0477(12) Uani 1 1 d . . .
H10K H 0.6500 -0.1395 0.7026 0.057 Uiso 1 1 calc R . .
C107 C 0.6790(2) -0.0776(2) 0.8135(2) 0.0340(9) Uani 1 1 d . . .
H10L H 0.7259 -0.0678 0.7869 0.041 Uiso 1 1 calc R . .
C108 C 0.6682(3) -0.0275(2) 0.8718(2) 0.0373(10) Uani 1 1 d . . .
H10M H 0.6363 -0.0441 0.9107 0.045 Uiso 1 1 calc R . .
H10N H 0.7177 -0.0161 0.8946 0.045 Uiso 1 1 calc R . .
C109 C 0.6883(3) -0.1401(2) 0.8488(2) 0.0384(10) Uani 1 1 d . . .
C110 C 0.6256(3) -0.1731(2) 0.8722(3) 0.0477(12) Uani 1 1 d . . .
H11B H 0.5766 -0.1570 0.8617 0.057 Uiso 1 1 calc R . .
C111 C 0.6334(5) -0.2278(3) 0.9098(3) 0.0680(18) Uani 1 1 d . . .
H11C H 0.5901 -0.2495 0.9252 0.082 Uiso 1 1 calc R . .
C112 C 0.7042(6) -0.2516(3) 0.9256(4) 0.084(2) Uani 1 1 d . . .
H11D H 0.7097 -0.2894 0.9526 0.101 Uiso 1 1 calc R . .
C113 C 0.7662(5) -0.2212(3) 0.9026(4) 0.079(2) Uani 1 1 d . . .
H11E H 0.8148 -0.2379 0.9133 0.094 Uiso 1 1 calc R . .
C114 C 0.7586(3) -0.1652(3) 0.8630(3) 0.0521(13) Uani 1 1 d . . .
H11F H 0.8019 -0.1445 0.8461 0.063 Uiso 1 1 calc R . .
O1N O 0.2511(3) 0.1525(3) 0.9018(4) 0.0980(17) Uani 1 1 d DU . .
N1N N 0.1759(3) 0.1185(3) 0.8079(4) 0.0858(19) Uani 1 1 d D . .
C1N1 C 0.1992(4) 0.1637(4) 0.8536(5) 0.088(2) Uani 1 1 d D . .
C1N2 C 0.1594(6) 0.2244(4) 0.8480(7) 0.131(4) Uani 1 1 d D . .
H1NA H 0.1811 0.2534 0.8845 0.197 Uiso 1 1 calc R . .
H1NB H 0.1059 0.2181 0.8571 0.197 Uiso 1 1 calc R . .
H1NC H 0.1648 0.2417 0.7987 0.197 Uiso 1 1 calc R . .
C1N3 C 0.2091(6) 0.0587(5) 0.8133(6) 0.129(4) Uani 1 1 d D . .
H1ND H 0.2488 0.0590 0.8520 0.194 Uiso 1 1 calc R . .
H1NE H 0.2307 0.0477 0.7664 0.194 Uiso 1 1 calc R . .
H1NF H 0.1706 0.0279 0.8255 0.194 Uiso 1 1 calc R . .
C1N4 C 0.1163(4) 0.1251(6) 0.7518(5) 0.116(4) Uani 1 1 d D . .
H1NG H 0.0983 0.1683 0.7511 0.173 Uiso 1 1 calc R . .
H1NH H 0.0747 0.0970 0.7628 0.173 Uiso 1 1 calc R . .
H1NI H 0.1359 0.1145 0.7038 0.173 Uiso 1 1 calc R . .
O2N O 0.7926(5) 0.3056(4) 0.2015(5) 0.150(3) Uani 1 1 d D . .
N2N N 0.7194(5) 0.3851(6) 0.2142(6) 0.216(8) Uani 1 1 d D . .
C2N1 C 0.7427(6) 0.3351(5) 0.2377(7) 0.183(9) Uani 1 1 d D . .
C2N2 C 0.7135(8) 0.3084(8) 0.3082(7) 0.180(7) Uani 1 1 d D . .
H2NA H 0.7376 0.2681 0.3184 0.270 Uiso 1 1 calc R . .
H2NB H 0.6589 0.3026 0.3029 0.270 Uiso 1 1 calc R . .
H2NC H 0.7250 0.3373 0.3487 0.270 Uiso 1 1 calc R . .
C2N3 C 0.7432(8) 0.4025(6) 0.1381(6) 0.152(6) Uani 1 1 d D . .
H2ND H 0.7832 0.3744 0.1231 0.228 Uiso 1 1 calc R . .
H2NE H 0.7618 0.4456 0.1384 0.228 Uiso 1 1 calc R . .
H2NF H 0.6999 0.3990 0.1035 0.228 Uiso 1 1 calc R . .
C2N4 C 0.6612(10) 0.4224(10) 0.2454(8) 0.263(13) Uani 1 1 d D . .
H2NG H 0.6522 0.4078 0.2953 0.395 Uiso 1 1 calc R . .
H2NH H 0.6148 0.4184 0.2151 0.395 Uiso 1 1 calc R . .
H2NI H 0.6770 0.4662 0.2470 0.395 Uiso 1 1 calc R . .
O3N O 0.1196(4) 0.5560(4) 0.7395(5) 0.148(4) Uani 1 1 d D . .
N3N N 0.1662(6) 0.6070(5) 0.8354(6) 0.164(6) Uani 1 1 d D . .
C3N1 C 0.1658(7) 0.5957(5) 0.7647(8) 0.228(11) Uani 1 1 d D . .
C3N2 C 0.2265(8) 0.6320(7) 0.7287(8) 0.182(7) Uani 1 1 d D . .
H3NA H 0.2252 0.6229 0.6759 0.273 Uiso 1 1 calc R . .
H3NB H 0.2756 0.6201 0.7503 0.273 Uiso 1 1 calc R . .
H3NC H 0.2184 0.6767 0.7362 0.273 Uiso 1 1 calc R . .
C3N3 C 0.1119(9) 0.5700(5) 0.8792(7) 0.172(7) Uani 1 1 d D . .
H3ND H 0.0840 0.5411 0.8467 0.259 Uiso 1 1 calc R . .
H3NE H 0.0765 0.5985 0.9022 0.259 Uiso 1 1 calc R . .
H3NF H 0.1396 0.5463 0.9174 0.259 Uiso 1 1 calc R . .
C3N4 C 0.2117(7) 0.6526(5) 0.8754(6) 0.134(4) Uani 1 1 d D . .
H3NG H 0.2453 0.6734 0.8417 0.202 Uiso 1 1 calc R . .
H3NH H 0.2418 0.6315 0.9141 0.202 Uiso 1 1 calc R . .
H3NI H 0.1789 0.6836 0.8975 0.202 Uiso 1 1 calc R . .
O4N O 0.7309(3) 0.7808(2) 0.6402(3) 0.0819(14) Uiso 1 1 d D . .
N4N N 0.7444(9) 0.6777(6) 0.6213(8) 0.243(7) Uiso 1 1 d D . .
C4N1 C 0.7197(7) 0.7230(5) 0.6571(7) 0.162(5) Uiso 1 1 d D . .
C4N2 C 0.6852(8) 0.7036(6) 0.7318(7) 0.154(5) Uiso 1 1 d D . .
H4NA H 0.6850 0.6580 0.7359 0.232 Uiso 1 1 calc R . .
H4NB H 0.6336 0.7193 0.7336 0.232 Uiso 1 1 calc R . .
H4NC H 0.7156 0.7213 0.7726 0.232 Uiso 1 1 calc R . .
C4N3 C 0.7725(6) 0.6991(5) 0.5506(5) 0.117(3) Uiso 1 1 d D . .
H4ND H 0.7606 0.7435 0.5438 0.175 Uiso 1 1 calc R . .
H4NE H 0.7486 0.6749 0.5106 0.175 Uiso 1 1 calc R . .
H4NF H 0.8272 0.6933 0.5502 0.175 Uiso 1 1 calc R . .
C4N4 C 0.7583(8) 0.6108(6) 0.6451(8) 0.168(5) Uiso 1 1 d D . .
H4NG H 0.7364 0.6038 0.6930 0.252 Uiso 1 1 calc R . .
H4NH H 0.8125 0.6029 0.6487 0.252 Uiso 1 1 calc R . .
H4NI H 0.7348 0.5824 0.6089 0.252 Uiso 1 1 calc R . .
O5N O 0.5346(7) 0.0546(7) 0.4953(5) 0.221(6) Uani 1 1 d D . .
N5N N 0.5017(8) 0.0604(7) 0.3711(6) 0.228(8) Uani 1 1 d D . .
C5N1 C 0.4872(6) 0.0614(5) 0.4416(5) 0.132(4) Uani 1 1 d D . .
C5N2 C 0.4065(7) 0.0683(9) 0.4686(8) 0.191(8) Uani 1 1 d D . .
H5NA H 0.4072 0.0658 0.5223 0.287 Uiso 1 1 calc R . .
H5NB H 0.3749 0.0348 0.4478 0.287 Uiso 1 1 calc R . .
H5NC H 0.3860 0.1088 0.4529 0.287 Uiso 1 1 calc R . .
C5N3 C 0.5689(7) 0.0593(8) 0.3347(10) 0.233(11) Uani 1 1 d D . .
H5ND H 0.6107 0.0523 0.3702 0.349 Uiso 1 1 calc R . .
H5NE H 0.5759 0.0992 0.3097 0.349 Uiso 1 1 calc R . .
H5NF H 0.5675 0.0254 0.2985 0.349 Uiso 1 1 calc R . .
C5N4 C 0.4344(6) 0.0738(7) 0.3248(5) 0.146(5) Uani 1 1 d D . .
H5NG H 0.3905 0.0768 0.3556 0.219 Uiso 1 1 calc R . .
H5NH H 0.4267 0.0402 0.2889 0.219 Uiso 1 1 calc R . .
H5NI H 0.4413 0.1134 0.2990 0.219 Uiso 1 1 calc R . .
O6N O 0.7952(6) 0.5148(7) 0.4312(10) 0.394(16) Uani 1 1 d D . .
N6N N 0.9187(5) 0.5182(5) 0.4423(6) 0.142(4) Uani 1 1 d D . .
C6N1 C 0.8560(6) 0.4936(6) 0.4112(7) 0.207(11) Uani 1 1 d D . .
C6N2 C 0.8701(11) 0.4390(9) 0.3634(10) 0.240(11) Uani 1 1 d D . .
H6NA H 0.8221 0.4231 0.3431 0.360 Uiso 1 1 calc R . .
H6NB H 0.8955 0.4062 0.3924 0.360 Uiso 1 1 calc R . .
H6NC H 0.9020 0.4517 0.3233 0.360 Uiso 1 1 calc R . .
C6N3 C 0.9085(11) 0.5662(10) 0.4978(12) 0.306(16) Uani 1 1 d D . .
H6ND H 0.8547 0.5716 0.5059 0.458 Uiso 1 1 calc R . .
H6NE H 0.9297 0.6057 0.4810 0.458 Uiso 1 1 calc R . .
H6NF H 0.9342 0.5535 0.5439 0.458 Uiso 1 1 calc R . .
C6N4 C 0.9938(5) 0.5015(5) 0.4244(7) 0.136(4) Uani 1 1 d DU . .
H6NG H 0.9923 0.4660 0.3904 0.203 Uiso 1 1 calc R . .
H6NH H 1.0224 0.4899 0.4692 0.203 Uiso 1 1 calc R . .
H6NI H 1.0181 0.5370 0.4011 0.203 Uiso 1 1 calc R . .

loop_
_atom_site_aniso_label
_atom_site_aniso_U_11
_atom_site_aniso_U_22
_atom_site_aniso_U_33
_atom_site_aniso_U_23
_atom_site_aniso_U_13
_atom_site_aniso_U_12
Fe1 0.0284(3) 0.0440(3) 0.0223(3) 0.0021(3) 0.0001(2) 0.0030(3)
Fe2 0.0302(3) 0.0525(4) 0.0269(3) -0.0040(3) 0.0018(2) 0.0024(3)
Fe3 0.0297(3) 0.0421(3) 0.0297(3) 0.0049(3) 0.0039(2) 0.0021(3)
Fe4 0.0303(3) 0.0450(4) 0.0371(4) 0.0010(3) -0.0001(2) 0.0018(3)
O1 0.0320(16) 0.059(2) 0.048(2) -0.0144(17) -0.0051(14) 0.0094(15)
O2 0.0301(14) 0.066(2) 0.0253(15) -0.0017(15) 0.0011(12) 0.0058(15)
N1 0.037(2) 0.060(3) 0.0220(19) -0.0048(17) 0.0009(15) 0.0034(18)
C1 0.042(3) 0.057(3) 0.042(3) -0.014(2) 0.001(2) 0.008(2)
C2 0.042(3) 0.067(4) 0.069(4) -0.021(3) -0.019(3) 0.009(3)
C3 0.065(4) 0.080(5) 0.073(4) -0.018(4) -0.031(3) 0.029(3)
C4 0.066(4) 0.065(4) 0.086(5) -0.010(3) -0.031(3) 0.017(3)
C5A 0.087(8) 0.075(5) 0.094(11) -0.026(6) -0.041(7) 0.034(5)
C6A 0.133(11) 0.091(8) 0.085(8) -0.030(7) -0.019(8) 0.045(8)
C7A 0.197(19) 0.048(8) 0.094(7) -0.024(6) -0.010(10) 0.005(10)
C8A 0.084(7) 0.088(7) 0.076(7) -0.017(5) -0.013(5) 0.033(6)
C5B 0.087(8) 0.075(5) 0.094(11) -0.026(6) -0.041(7) 0.034(5)
C6B 0.133(11) 0.091(8) 0.085(8) -0.030(7) -0.019(8) 0.045(8)
C7B 0.197(19) 0.048(8) 0.094(7) -0.024(6) -0.010(10) 0.005(10)
C8B 0.084(7) 0.088(7) 0.076(7) -0.017(5) -0.013(5) 0.033(6)
C9 0.053(3) 0.067(4) 0.060(4) -0.018(3) -0.014(3) 0.011(3)
C10 0.040(2) 0.060(3) 0.035(3) -0.006(2) -0.002(2) 0.009(2)
C11 0.044(3) 0.053(3) 0.029(2) -0.006(2) -0.0029(19) -0.004(2)
C12 0.035(2) 0.062(3) 0.029(2) -0.006(2) -0.0036(18) 0.003(2)
C13 0.041(2) 0.067(3) 0.022(2) -0.003(2) -0.0026(17) 0.005(2)
C14 0.068(4) 0.078(4) 0.036(3) -0.016(3) -0.016(3) 0.031(3)
C15 0.082(4) 0.101(5) 0.032(3) 0.003(3) 0.014(3) 0.032(4)
C16 0.094(5) 0.141(7) 0.037(4) -0.008(4) 0.005(3) 0.039(5)
C17 0.093(6) 0.115(7) 0.059(5) -0.018(4) -0.011(4) 0.033(5)
C18 0.104(7) 0.146(9) 0.069(6) -0.037(6) -0.029(5) 0.012(6)
C19 0.089(5) 0.132(7) 0.068(5) -0.045(5) -0.021(4) 0.004(5)
O3 0.0451(18) 0.075(3) 0.0271(17) -0.0035(16) 0.0072(14) -0.0087(18)
O4 0.0328(14) 0.0511(18) 0.0201(14) -0.0022(13) -0.0025(11) 0.0030(14)
N2 0.0301(18) 0.046(2) 0.0238(19) -0.0001(15) 0.0008(14) 0.0075(16)
C20 0.039(2) 0.058(3) 0.038(3) 0.005(2) 0.006(2) -0.003(2)
C21 0.072(4) 0.106(5) 0.029(3) -0.004(3) 0.013(3) -0.014(4)
C22 0.066(4) 0.096(5) 0.041(3) 0.019(3) 0.018(3) -0.012(4)
C23 0.051(3) 0.065(4) 0.056(4) 0.014(3) 0.018(3) 0.004(3)
C24 0.084(5) 0.074(4) 0.067(4) 0.023(3) 0.025(4) -0.011(4)
C25 0.106(9) 0.091(8) 0.67(4) 0.153(16) 0.066(16) 0.016(7)
C26 0.176(11) 0.142(9) 0.120(8) -0.018(7) 0.086(8) -0.080(8)
C27 0.35(2) 0.211(14) 0.088(8) 0.009(8) 0.020(10) -0.216(16)
C28 0.044(3) 0.063(3) 0.043(3) 0.007(2) 0.007(2) 0.003(2)
C29 0.036(2) 0.052(3) 0.034(3) 0.007(2) 0.0044(19) 0.006(2)
C30 0.032(2) 0.050(3) 0.031(2) 0.000(2) 0.0000(17) 0.009(2)
C31 0.032(2) 0.042(2) 0.027(2) 0.0015(18) 0.0002(17) 0.0085(18)
C32 0.031(2) 0.051(3) 0.025(2) 0.0019(19) -0.0030(16) 0.0052(19)
C33 0.036(2) 0.037(2) 0.032(2) 0.0051(18) 0.0031(18) 0.0006(18)
C34 0.037(2) 0.055(3) 0.044(3) 0.002(2) 0.001(2) 0.003(2)
C35 0.040(3) 0.067(3) 0.054(3) 0.009(3) -0.006(2) 0.010(3)
C36 0.046(3) 0.079(4) 0.049(3) 0.014(3) -0.015(2) -0.007(3)
C37 0.068(4) 0.080(4) 0.044(3) -0.013(3) -0.015(3) -0.002(3)
C38 0.047(3) 0.058(3) 0.043(3) -0.007(2) -0.005(2) 0.009(2)
O5 0.0392(17) 0.0488(18) 0.0350(18) 0.0000(14) 0.0070(13) -0.0066(14)
O6 0.0338(15) 0.0467(18) 0.0252(16) 0.0047(13) 0.0007(12) 0.0034(13)
N3 0.0318(19) 0.050(2) 0.028(2) 0.0066(16) 0.0002(15) 0.0039(17)
C39 0.035(2) 0.037(2) 0.040(3) -0.003(2) 0.0007(19) 0.0021(19)
C40 0.050(3) 0.046(3) 0.037(3) -0.005(2) 0.004(2) 0.003(2)
C41 0.046(3) 0.048(3) 0.053(3) -0.013(2) -0.007(2) 0.001(2)
C42 0.037(2) 0.052(3) 0.055(3) -0.013(2) 0.000(2) 0.006(2)
C43 0.041(3) 0.062(3) 0.070(4) -0.016(3) -0.002(3) -0.004(2)
C44 0.081(5) 0.067(4) 0.108(6) -0.026(4) 0.008(4) -0.025(4)
C45 0.057(4) 0.105(6) 0.101(6) 0.006(5) -0.020(4) -0.012(4)
C46 0.044(3) 0.092(5) 0.089(5) -0.016(4) 0.010(3) -0.023(3)
C47 0.031(2) 0.046(3) 0.039(3) 0.004(2) 0.0022(19) 0.0048(19)
C48 0.034(2) 0.044(3) 0.048(3) 0.001(2) 0.004(2) 0.005(2)
C49 0.032(2) 0.049(3) 0.034(2) 0.006(2) 0.0046(18) 0.005(2)
C50 0.036(2) 0.068(3) 0.030(2) 0.017(2) -0.0019(18) -0.004(2)
C51 0.039(2) 0.058(3) 0.029(2) 0.009(2) -0.0004(18) 0.001(2)
C52A 0.035(9) 0.040(8) 0.030(5) 0.002(6) 0.001(4) 0.002(7)
C53A 0.048(7) 0.035(6) 0.046(6) 0.008(4) 0.007(5) 0.007(5)
C54A 0.069(9) 0.050(7) 0.065(8) 0.017(5) -0.001(5) 0.004(6)
C55A 0.059(7) 0.070(7) 0.057(7) 0.021(6) -0.001(5) -0.016(6)
C56A 0.065(10) 0.107(12) 0.063(8) 0.040(8) 0.025(7) 0.025(9)
C57A 0.058(7) 0.084(9) 0.048(7) 0.013(6) 0.023(5) 0.024(7)
C52B 0.028(8) 0.060(12) 0.040(9) 0.004(10) 0.010(6) 0.007(10)
C53B 0.045(11) 0.058(12) 0.049(9) 0.012(9) 0.018(7) 0.007(10)
C54B 0.051(9) 0.070(11) 0.065(11) 0.028(8) 0.008(8) 0.012(8)
C55B 0.058(13) 0.093(13) 0.060(10) 0.044(11) 0.011(9) 0.008(11)
C56B 0.053(9) 0.115(14) 0.054(10) 0.044(9) 0.019(7) 0.028(10)
C57B 0.047(8) 0.093(13) 0.034(8) 0.028(9) 0.020(6) 0.019(10)
O7 0.0408(18) 0.051(2) 0.046(2) 0.0130(16) 0.0080(15) 0.0050(15)
O8 0.0389(16) 0.0419(17) 0.0230(15) 0.0044(12) 0.0044(12) 0.0056(13)
N4 0.0350(19) 0.0369(19) 0.0260(19) 0.0022(14) 0.0005(14) 0.0007(15)
C58 0.029(2) 0.038(2) 0.040(3) 0.0036(19) 0.0011(18) 0.0027(18)
C59 0.041(3) 0.053(3) 0.046(3) 0.013(2) 0.004(2) 0.006(2)
C60 0.050(3) 0.046(3) 0.050(3) 0.010(2) -0.003(2) 0.013(2)
C61 0.041(2) 0.043(3) 0.036(3) -0.007(2) -0.0045(19) 0.005(2)
C62 0.044(3) 0.054(3) 0.055(3) 0.002(2) -0.002(2) 0.017(2)
C63 0.086(5) 0.063(4) 0.090(5) -0.002(4) 0.021(4) 0.024(3)
C64 0.058(4) 0.123(6) 0.051(4) 0.004(4) -0.009(3) 0.036(4)
C65 0.049(3) 0.073(4) 0.052(3) 0.002(3) 0.011(2) 0.020(3)
C66 0.034(2) 0.040(2) 0.032(2) -0.0018(19) 0.0010(18) 0.0020(19)
C67 0.031(2) 0.040(2) 0.031(2) -0.0013(18) -0.0026(17) -0.0016(18)
C68 0.032(2) 0.049(3) 0.023(2) -0.0006(18) 0.0039(16) -0.0019(19)
C69 0.037(2) 0.035(2) 0.031(2) 0.0038(18) 0.0002(18) -0.0008(18)
C70 0.039(2) 0.044(2) 0.024(2) 0.0017(18) -0.0015(17) 0.0050(19)
C71 0.046(3) 0.067(3) 0.030(3) 0.011(2) 0.006(2) 0.016(2)
C72 0.069(4) 0.091(5) 0.034(3) -0.010(3) -0.001(3) 0.008(3)
C73 0.111(6) 0.143(8) 0.039(4) -0.021(5) 0.001(4) 0.045(6)
C74 0.142(8) 0.167(10) 0.032(4) 0.008(5) 0.029(5) 0.041(8)
C75 0.102(6) 0.148(8) 0.061(5) 0.045(6) 0.036(5) 0.044(6)
C76 0.061(4) 0.091(5) 0.049(4) 0.029(3) 0.016(3) 0.010(3)
O9 0.0427(18) 0.049(2) 0.057(2) 0.0097(17) 0.0138(16) 0.0088(15)
O10 0.0303(15) 0.056(2) 0.0337(17) 0.0103(14) -0.0046(12) 0.0002(14)
N5 0.0327(18) 0.039(2) 0.030(2) 0.0046(15) -0.0045(15) -0.0002(15)
C77 0.035(2) 0.045(3) 0.048(3) 0.011(2) 0.001(2) 0.001(2)
C78 0.058(3) 0.049(3) 0.061(4) 0.023(3) 0.009(3) 0.011(3)
C79 0.061(3) 0.060(3) 0.051(3) 0.026(3) 0.010(3) 0.000(3)
C80 0.045(3) 0.052(3) 0.036(3) 0.010(2) 0.001(2) -0.012(2)
C81 0.083(4) 0.049(3) 0.047(3) 0.002(3) 0.023(3) -0.016(3)
C82 0.178(11) 0.36(2) 0.098(8) 0.150(11) 0.091(8) 0.177(14)
C83 0.084(6) 0.197(13) 0.125(9) -0.022(8) 0.036(6) 0.005(7)
C84 0.166(10) 0.085(6) 0.169(10) -0.010(6) 0.114(9) 0.002(6)
C85 0.041(2) 0.040(2) 0.038(3) 0.001(2) 0.0002(19) -0.003(2)
C86 0.035(2) 0.044(2) 0.032(2) 0.0041(19) -0.0001(18) -0.0047(19)
C87 0.033(2) 0.041(2) 0.033(2) 0.0046(19) -0.0032(18) 0.0018(18)
C88 0.035(2) 0.043(2) 0.029(2) 0.0071(19) -0.0016(17) 0.0014(19)
C89 0.032(2) 0.061(3) 0.029(2) 0.013(2) -0.0033(17) 0.000(2)
C90 0.040(2) 0.057(3) 0.028(2) 0.009(2) 0.0017(19) 0.005(2)
C91 0.039(3) 0.061(3) 0.045(3) 0.002(2) -0.004(2) 0.002(2)
C92 0.040(3) 0.119(6) 0.041(3) 0.001(3) -0.007(2) 0.003(3)
C93 0.057(4) 0.106(6) 0.063(4) 0.017(4) -0.006(3) 0.041(4)
C94 0.069(4) 0.077(4) 0.070(4) 0.022(4) 0.004(3) 0.033(4)
C95 0.065(3) 0.054(3) 0.043(3) 0.005(2) -0.005(2) 0.018(3)
O11 0.0363(17) 0.058(2) 0.056(2) -0.0065(18) -0.0118(15) 0.0069(15)
O12 0.0381(16) 0.0402(17) 0.0295(17) 0.0043(13) -0.0021(13) -0.0002(13)
N6 0.0281(18) 0.053(2) 0.030(2) -0.0038(17) -0.0057(14) 0.0022(16)
C96 0.042(3) 0.064(3) 0.042(3) -0.005(2) -0.015(2) 0.000(2)
C97 0.045(3) 0.087(4) 0.055(4) -0.007(3) -0.015(3) 0.006(3)
C98 0.062(4) 0.128(6) 0.052(4) -0.023(4) -0.027(3) 0.005(4)
C99 0.072(4) 0.137(7) 0.060(4) -0.045(4) -0.031(3) 0.027(4)
C100 0.088(6) 0.195(11) 0.065(5) -0.068(6) -0.030(4) 0.024(6)
C101 0.166(11) 0.155(10) 0.120(9) -0.085(8) -0.059(8) 0.049(9)
C102 0.122(8) 0.260(16) 0.055(5) -0.050(7) -0.019(5) 0.027(9)
C103 0.141(9) 0.263(16) 0.122(9) -0.148(10) -0.056(7) 0.086(10)
C104 0.063(4) 0.121(6) 0.052(4) -0.041(4) -0.019(3) 0.026(4)
C105 0.046(3) 0.075(4) 0.034(3) -0.011(2) -0.008(2) 0.005(3)
C106 0.038(2) 0.066(3) 0.038(3) -0.011(2) -0.011(2) 0.012(2)
C107 0.030(2) 0.046(3) 0.025(2) 0.0010(18) -0.0048(16) -0.0005(18)
C108 0.043(2) 0.043(3) 0.025(2) 0.0036(19) -0.0022(18) -0.001(2)
C109 0.045(3) 0.043(3) 0.027(2) -0.0078(19) -0.0059(19) 0.003(2)
C110 0.052(3) 0.050(3) 0.041(3) -0.004(2) 0.001(2) -0.007(2)
C111 0.109(6) 0.047(3) 0.048(3) -0.003(3) 0.013(3) -0.023(4)
C112 0.142(7) 0.032(3) 0.077(5) 0.008(3) -0.010(5) -0.007(4)
C113 0.100(5) 0.047(4) 0.087(5) -0.013(3) -0.028(4) 0.029(4)
C114 0.056(3) 0.046(3) 0.053(3) -0.003(2) -0.010(2) 0.003(2)
O1N 0.084(4) 0.100(4) 0.110(5) 0.001(3) 0.008(3) 0.009(3)
N1N 0.064(3) 0.116(6) 0.078(4) 0.008(4) 0.012(3) 0.026(4)
C1N1 0.064(4) 0.104(6) 0.099(6) 0.020(5) 0.030(4) 0.015(4)
C1N2 0.119(8) 0.108(8) 0.171(11) 0.037(7) 0.056(8) 0.041(6)
C1N3 0.106(7) 0.162(10) 0.123(8) 0.034(7) 0.045(6) 0.059(7)
C1N4 0.073(5) 0.187(11) 0.087(6) 0.031(7) 0.010(4) 0.025(6)
O2N 0.137(6) 0.151(7) 0.159(7) -0.039(6) -0.015(5) 0.072(6)
N2N 0.130(8) 0.334(19) 0.179(12) -0.141(13) -0.051(8) 0.142(11)
C2N1 0.125(11) 0.139(11) 0.28(2) -0.093(14) -0.089(13) 0.035(9)
C2N2 0.190(15) 0.227(18) 0.119(10) 0.033(11) -0.052(10) -0.032(13)
C2N3 0.185(12) 0.161(11) 0.115(9) 0.015(8) 0.075(9) 0.085(10)
C2N4 0.247(18) 0.41(3) 0.136(11) 0.038(15) 0.073(12) 0.26(2)
O3N 0.143(6) 0.152(7) 0.152(7) -0.091(6) 0.046(5) -0.070(6)
N3N 0.209(13) 0.112(8) 0.165(10) -0.019(8) -0.088(10) 0.070(8)
C3N1 0.188(17) 0.120(11) 0.38(3) -0.034(18) 0.08(2) 0.091(13)
C3N2 0.160(11) 0.170(12) 0.223(16) -0.068(11) 0.107(11) -0.083(10)
C3N3 0.285(19) 0.077(6) 0.161(12) 0.013(7) 0.092(13) -0.018(9)
C3N4 0.153(10) 0.134(9) 0.113(8) -0.027(7) -0.051(7) -0.028(8)
O5N 0.256(13) 0.314(16) 0.092(6) 0.014(8) -0.007(7) -0.076(12)
N5N 0.29(2) 0.231(16) 0.157(12) 0.064(12) -0.019(13) -0.091(15)
C5N1 0.174(11) 0.133(8) 0.085(7) 0.021(6) -0.069(7) 0.020(8)
C5N2 0.126(10) 0.27(2) 0.177(14) 0.096(14) 0.027(10) 0.003(12)
C5N3 0.132(10) 0.229(17) 0.34(2) 0.192(18) 0.088(13) 0.114(12)
C5N4 0.141(9) 0.230(14) 0.064(6) 0.008(7) -0.035(6) 0.074(10)
O6N 0.148(8) 0.42(2) 0.63(3) 0.44(2) 0.199(14) 0.163(12)
N6N 0.101(6) 0.166(9) 0.165(9) 0.059(8) 0.067(6) 0.010(6)
C6N1 0.124(10) 0.254(19) 0.250(19) 0.211(18) 0.096(12) 0.075(12)
C6N2 0.23(2) 0.28(3) 0.22(2) 0.024(19) 0.115(17) 0.027(19)
C6N3 0.35(3) 0.25(2) 0.33(3) -0.12(2) 0.22(3) 0.01(2)
C6N4 0.098(7) 0.120(8) 0.193(12) 0.025(8) 0.072(8) 0.017(6)

loop_
_atom_type_symbol
_atom_type_description
_atom_type_scat_dispersion_real
_atom_type_scat_dispersion_imag
_atom_type_scat_source
C C 0.0033 0.0016 'International Tables Vol C Tables 4.2.6.8 and 6.1.1.4'
H H 0.0000 0.0000 'International Tables Vol C Tables 4.2.6.8 and 6.1.1.4'
N N 0.0061 0.0033 'International Tables Vol C Tables 4.2.6.8 and 6.1.1.4'
O O 0.0106 0.0060 'International Tables Vol C Tables 4.2.6.8 and 6.1.1.4'
Fe Fe 0.3463 0.8444 'International Tables Vol C Tables 4.2.6.8 and 6.1.1.4'

loop_
_geom_angle_atom_site_label_1
_geom_angle_atom_site_label_2
_geom_angle_atom_site_label_3
_geom_angle
O2 Fe1 O8 137.44(13)
O2 Fe1 O12 124.40(14)
O8 Fe1 O12 91.44(13)
O2 Fe1 O10 89.41(13)
O8 Fe1 O10 125.20(13)
O12 Fe1 O10 74.34(12)
O2 Fe1 O6 88.29(13)
O8 Fe1 O6 72.47(12)
O12 Fe1 O6 140.54(12)
O10 Fe1 O6 85.82(13)
O2 Fe1 O4 72.82(12)
O8 Fe1 O4 88.37(12)
O12 Fe1 O4 87.59(13)
O10 Fe1 O4 141.31(14)
O6 Fe1 O4 126.37(13)
O1 Fe2 O3 103.10(16)
O1 Fe2 O2 156.27(15)
O3 Fe2 O2 94.01(14)
O1 Fe2 O4 96.74(14)
O3 Fe2 O4 152.69(15)
O2 Fe2 O4 73.53(12)
O1 Fe2 N2 89.41(14)
O3 Fe2 N2 85.32(15)
O2 Fe2 N2 108.50(14)
O4 Fe2 N2 76.22(13)
O1 Fe2 N1 85.87(15)
O3 Fe2 N1 94.65(15)
O2 Fe2 N1 76.34(15)
O4 Fe2 N1 105.43(14)
N2 Fe2 N1 175.15(15)
O5 Fe3 O7 105.26(15)
O5 Fe3 O6 151.35(13)
O7 Fe3 O6 95.80(14)
O5 Fe3 O8 94.23(14)
O7 Fe3 O8 154.06(14)
O6 Fe3 O8 72.93(12)
O5 Fe3 N4 94.36(13)
O7 Fe3 N4 85.11(14)
O6 Fe3 N4 106.78(13)
O8 Fe3 N4 76.35(13)
O5 Fe3 N3 85.47(14)
O7 Fe3 N3 88.01(14)
O6 Fe3 N3 75.92(14)
O8 Fe3 N3 110.82(14)
N4 Fe3 N3 172.83(15)
O9 Fe4 O11 103.62(17)
O9 Fe4 O10 157.31(15)
O11 Fe4 O10 93.14(15)
O9 Fe4 O12 95.14(15)
O11 Fe4 O12 155.41(15)
O10 Fe4 O12 73.90(12)
O9 Fe4 N6 91.02(15)
O11 Fe4 N6 86.72(14)
O10 Fe4 N6 105.31(14)
O12 Fe4 N6 77.06(13)
O9 Fe4 N5 86.21(14)
O11 Fe4 N5 93.60(14)
O10 Fe4 N5 77.45(14)
O12 Fe4 N5 103.51(13)
N6 Fe4 N5 177.21(15)
C1 O1 Fe2 133.9(3)
C13 O2 Fe1 132.2(3)
C13 O2 Fe2 113.6(3)
Fe1 O2 Fe2 107.44(14)
C11 N1 C12 118.1(4)
C11 N1 Fe2 127.0(3)
C12 N1 Fe2 114.3(3)
O1 C1 C2 120.5(5)
O1 C1 C10 124.6(5)
C2 C1 C10 115.0(5)
C3 C2 C1 122.0(5)
C2 C3 C4 123.3(5)
C9 C4 C3 114.9(5)
C9 C4 C5B 123.2(8)
C3 C4 C5B 121.0(7)
C9 C4 C5A 124.1(6)
C3 C4 C5A 119.3(6)
C5B C4 C5A 21.9(8)
C7A C5A C8A 112.0(10)
C7A C5A C6A 106.6(10)
C8A C5A C6A 105.7(9)
C7A C5A C4 107.4(9)
C8A C5A C4 110.6(8)
C6A C5A C4 114.6(8)
C6B C5B C8B 109.7(11)
C6B C5B C7B 110.5(12)
C8B C5B C7B 107.8(11)
C6B C5B C4 104.4(10)
C8B C5B C4 115.2(10)
C7B C5B C4 109.2(11)
C4 C9 C10 124.5(5)
C9 C10 C1 120.3(5)
C9 C10 C11 118.1(5)
C1 C10 C11 121.6(5)
N1 C11 C10 126.2(5)
N1 C12 C14 111.8(4)
N1 C12 C13 107.5(4)
C14 C12 C13 110.8(4)
O2 C13 C12 109.2(4)
C19 C14 C15 118.4(6)
C19 C14 C12 121.9(7)
C15 C14 C12 119.7(6)
C16 C15 C14 123.7(8)
C17 C16 C15 116.8(9)
C16 C17 C18 125.3(9)
C17 C18 C19 119.4(9)
C14 C19 C18 116.2(9)
C20 O3 Fe2 134.7(3)
C32 O4 Fe2 111.7(2)
C32 O4 Fe1 130.5(3)
Fe2 O4 Fe1 105.46(13)
C30 N2 C31 117.9(4)
C30 N2 Fe2 127.7(3)
C31 N2 Fe2 114.4(3)
O3 C20 C29 123.7(4)
O3 C20 C21 120.6(5)
C29 C20 C21 115.7(5)
C22 C21 C20 122.1(6)
C21 C22 C23 123.3(5)
C22 C23 C28 115.7(5)
C22 C23 C24 122.8(5)
C28 C23 C24 121.4(6)
C27 C24 C26 108.3(8)
C27 C24 C23 113.0(6)
C26 C24 C23 111.2(6)
C27 C24 C25 107.2(9)
C26 C24 C25 109.3(8)
C23 C24 C25 107.8(6)
C23 C28 C29 122.8(5)
C20 C29 C28 120.4(5)
C20 C29 C30 122.6(5)
C28 C29 C30 117.0(5)
N2 C30 C29 125.9(5)
N2 C31 C33 112.5(3)
N2 C31 C32 106.3(4)
C33 C31 C32 112.9(4)
O4 C32 C31 109.4(4)
C34 C33 C38 118.0(5)
C34 C33 C31 121.0(4)
C38 C33 C31 121.0(4)
C33 C34 C35 120.9(5)
C36 C35 C34 121.3(5)
C35 C36 C37 118.4(5)
C38 C37 C36 120.7(6)
C37 C38 C33 120.7(5)
C39 O5 Fe3 134.6(3)
C51 O6 Fe3 112.4(3)
C51 O6 Fe1 131.3(3)
Fe3 O6 Fe1 107.00(14)
C49 N3 C50 117.4(4)
C49 N3 Fe3 128.0(3)
C50 N3 Fe3 114.6(3)
O5 C39 C40 119.6(4)
O5 C39 C47 123.8(4)
C40 C39 C47 116.6(4)
C41 C40 C39 121.4(5)
C40 C41 C42 122.5(5)
C48 C42 C41 115.9(4)
C48 C42 C43 123.8(5)
C41 C42 C43 120.3(5)
C46 C43 C44 110.9(5)
C46 C43 C42 111.1(4)
C44 C43 C42 109.3(4)
C46 C43 C45 106.6(5)
C44 C43 C45 109.1(6)
C42 C43 C45 109.7(5)
C48 C47 C39 119.3(4)
C48 C47 C49 117.7(4)
C39 C47 C49 122.9(4)
C42 C48 C47 124.3(5)
N3 C49 C47 125.0(4)
C52B C50 N3 123.9(14)
C52B C50 C51 111.3(15)
N3 C50 C51 105.7(4)
C52B C50 C52A 18.5(10)
N3 C50 C52A 108.8(7)
C51 C50 C52A 110.0(8)
O6 C51 C50 109.8(4)
C57A C52A C53A 117.9(13)
C57A C52A C50 118.1(13)
C53A C52A C50 123.8(11)
C54A C53A C52A 121.8(12)
C55A C54A C53A 119.4(13)
C54A C55A C56A 119.2(13)
C55A C56A C57A 120.5(15)
C52A C57A C56A 120.9(14)
C53B C52B C50 113(2)
C53B C52B C57B 117(2)
C50 C52B C57B 129.8(18)
C52B C53B C54B 125(2)
C53B C54B C55B 115(2)
C56B C55B C54B 121(2)
C55B C56B C57B 121(2)
C52B C57B C56B 122(2)
C58 O7 Fe3 135.5(3)
C70 O8 Fe1 132.8(3)
C70 O8 Fe3 112.5(3)
Fe1 O8 Fe3 107.18(14)
C68 N4 C69 118.0(4)
C68 N4 Fe3 127.2(3)
C69 N4 Fe3 114.7(3)
O7 C58 C59 119.6(4)
O7 C58 C67 123.4(4)
C59 C58 C67 117.0(4)
C60 C59 C58 121.5(5)
C59 C60 C61 122.9(5)
C66 C61 C60 115.4(4)
C66 C61 C62 124.8(4)
C60 C61 C62 119.7(4)
C64 C62 C61 110.4(4)
C64 C62 C63 109.5(5)
C61 C62 C63 109.3(4)
C64 C62 C65 109.1(5)
C61 C62 C65 111.4(4)
C63 C62 C65 107.1(5)
C61 C66 C67 123.7(4)
C66 C67 C58 119.4(4)
C66 C67 C68 118.1(4)
C58 C67 C68 122.4(4)
N4 C68 C67 126.3(4)
N4 C69 C71 113.6(4)
N4 C69 C70 106.8(3)
C71 C69 C70 111.5(4)
O8 C70 C69 109.3(3)
C76 C71 C72 118.3(5)
C76 C71 C69 121.6(6)
C72 C71 C69 120.0(5)
C73 C72 C71 120.9(8)
C74 C73 C72 121.1(10)
C73 C74 C75 120.4(7)
C76 C75 C74 118.5(8)
C71 C76 C75 120.8(8)
C77 O9 Fe4 134.1(3)
C89 O10 Fe4 110.9(3)
C89 O10 Fe1 130.7(3)
Fe4 O10 Fe1 105.94(14)
C87 N5 C88 118.6(4)
C87 N5 Fe4 126.7(3)
C88 N5 Fe4 114.1(3)
O9 C77 C78 119.6(5)
O9 C77 C86 123.6(4)
C78 C77 C86 116.8(5)
C79 C78 C77 122.1(5)
C78 C79 C80 121.8(5)
C85 C80 C79 116.0(4)
C85 C80 C81 121.7(5)
C79 C80 C81 122.2(4)
C82 C81 C80 112.7(5)
C82 C81 C83 106.1(8)
C80 C81 C83 109.2(5)
C82 C81 C84 113.7(8)
C80 C81 C84 113.2(5)
C83 C81 C84 101.0(7)
C80 C85 C86 124.1(5)
C85 C86 C77 119.1(4)
C85 C86 C87 118.5(4)
C77 C86 C87 122.4(4)
N5 C87 C86 126.1(4)
N5 C88 C90 114.5(4)
N5 C88 C89 105.9(4)
C90 C88 C89 110.1(4)
O10 C89 C88 109.3(4)
C91 C90 C95 118.7(5)
C91 C90 C88 121.0(5)
C95 C90 C88 120.2(5)
C92 C91 C90 120.1(6)
C93 C92 C91 120.9(6)
C92 C93 C94 120.9(6)
C93 C94 C95 118.7(6)
C90 C95 C94 120.7(6)
C96 O11 Fe4 133.7(3)
C108 O12 Fe1 131.3(3)
C108 O12 Fe4 110.3(3)
Fe1 O12 Fe4 105.80(14)
C106 N6 C107 117.6(4)
C106 N6 Fe4 127.6(3)
C107 N6 Fe4 114.7(3)
O11 C96 C105 123.7(4)
O11 C96 C97 119.5(5)
C105 C96 C97 116.8(5)
C98 C97 C96 121.9(6)
C97 C98 C99 122.8(5)
C104 C99 C98 116.3(6)
C104 C99 C100 123.4(6)
C98 C99 C100 120.3(5)
C99 C100 C103 111.7(5)
C99 C100 C102 110.9(7)
C103 C100 C102 109.2(7)
C99 C100 C101 106.4(6)
C103 C100 C101 110.7(8)
C102 C100 C101 108.0(7)
C99 C104 C105 122.5(6)
C96 C105 C104 119.8(5)
C96 C105 C106 123.5(5)
C104 C105 C106 116.7(5)
N6 C106 C105 124.7(5)
N6 C107 C109 114.9(4)
N6 C107 C108 106.3(4)
C109 C107 C108 110.2(4)
O12 C108 C107 110.7(4)
C114 C109 C110 118.3(5)
C114 C109 C107 121.1(5)
C110 C109 C107 120.5(4)
C111 C110 C109 121.3(6)
C110 C111 C112 120.0(6)
C113 C112 C111 120.1(6)
C112 C113 C114 120.3(7)
C109 C114 C113 120.0(6)
C1N1 N1N C1N3 119.7(7)
C1N1 N1N C1N4 124.8(7)
C1N3 N1N C1N4 115.5(8)
O1N C1N1 N1N 119.7(7)
O1N C1N1 C1N2 123.0(9)
N1N C1N1 C1N2 117.2(8)
C2N1 N2N C2N4 125.9(12)
C2N1 N2N C2N3 115.9(9)
C2N4 N2N C2N3 117.0(10)
N2N C2N1 O2N 118.7(12)
N2N C2N1 C2N2 120.5(12)
O2N C2N1 C2N2 120.8(11)
C3N1 N3N C3N4 127.1(11)
C3N1 N3N C3N3 116.3(10)
C3N4 N3N C3N3 116.6(9)
O3N C3N1 N3N 117.7(11)
O3N C3N1 C3N2 131.4(11)
N3N C3N1 C3N2 110.8(11)
C4N1 N4N C4N3 110.4(11)
C4N1 N4N C4N4 129.7(12)
C4N3 N4N C4N4 119.2(11)
N4N C4N1 O4N 123.9(11)
N4N C4N1 C4N2 113.5(11)
O4N C4N1 C4N2 121.9(10)
C5N1 N5N C5N3 131.8(13)
C5N1 N5N C5N4 112.0(10)
C5N3 N5N C5N4 115.3(10)
O5N C5N1 N5N 126.8(11)
O5N C5N1 C5N2 111.3(10)
N5N C5N1 C5N2 121.9(9)
C6N1 N6N C6N4 125.0(10)
C6N1 N6N C6N3 116.7(10)
C6N4 N6N C6N3 118.3(11)
O6N C6N1 N6N 116.8(13)
O6N C6N1 C6N2 129.0(14)
N6N C6N1 C6N2 113.8(10)

loop_
_geom_bond_atom_site_label_1
_geom_bond_atom_site_label_2
_geom_bond_distance
Fe1 O2 2.000(3)
Fe1 O8 2.001(3)
Fe1 O12 2.001(3)
Fe1 O10 2.012(3)
Fe1 O6 2.030(3)
Fe1 O4 2.051(3)
Fe2 O1 1.934(3)
Fe2 O3 1.939(3)
Fe2 O2 2.008(3)
Fe2 O4 2.009(3)
Fe2 N2 2.130(4)
Fe2 N1 2.140(4)
Fe3 O5 1.934(3)
Fe3 O7 1.938(3)
Fe3 O6 1.992(3)
Fe3 O8 2.017(3)
Fe3 N4 2.140(4)
Fe3 N3 2.151(4)
Fe4 O9 1.919(4)
Fe4 O11 1.927(4)
Fe4 O10 2.009(3)
Fe4 O12 2.024(3)
Fe4 N6 2.113(4)
Fe4 N5 2.136(4)
O1 C1 1.306(7)
O2 C13 1.397(5)
N1 C11 1.277(7)
N1 C12 1.481(6)
C1 C2 1.422(8)
C1 C10 1.428(7)
C2 C3 1.359(9)
C3 C4 1.411(9)
C4 C9 1.362(8)
C4 C5B 1.526(9)
C4 C5A 1.537(8)
C5A C7A 1.522(9)
C5A C8A 1.522(9)
C5A C6A 1.530(9)
C5B C6B 1.518(9)
C5B C8B 1.519(9)
C5B C7B 1.521(9)
C9 C10 1.393(8)
C10 C11 1.438(7)
C12 C14 1.511(7)
C12 C13 1.549(8)
C14 C19 1.362(10)
C14 C15 1.398(10)
C15 C16 1.386(9)
C16 C17 1.296(13)
C17 C18 1.319(14)
C18 C19 1.496(12)
O3 C20 1.309(6)
O4 C32 1.406(5)
N2 C30 1.282(6)
N2 C31 1.494(6)
C20 C29 1.407(7)
C20 C21 1.411(8)
C21 C22 1.369(10)
C22 C23 1.378(9)
C23 C28 1.386(7)
C23 C24 1.512(7)
C24 C27 1.504(8)
C24 C26 1.505(7)
C24 C25 1.526(8)
C28 C29 1.412(8)
C29 C30 1.426(7)
C31 C33 1.511(6)
C31 C32 1.532(7)
C33 C34 1.371(7)
C33 C38 1.389(7)
C34 C35 1.381(7)
C35 C36 1.350(9)
C36 C37 1.393(9)
C37 C38 1.365(8)
O5 C39 1.302(6)
O6 C51 1.409(5)
N3 C49 1.270(6)
N3 C50 1.490(6)
C39 C40 1.416(7)
C39 C47 1.427(7)
C40 C41 1.373(7)
C41 C42 1.425(8)
C42 C48 1.354(7)
C42 C43 1.522(6)
C43 C46 1.506(7)
C43 C44 1.517(7)
C43 C45 1.543(7)
C47 C48 1.409(7)
C47 C49 1.432(7)
C50 C52B 1.38(3)
C50 C51 1.532(7)
C50 C52A 1.581(17)
C52A C57A 1.361(18)
C52A C53A 1.402(16)
C53A C54A 1.385(16)
C54A C55A 1.38(2)
C55A C56A 1.39(2)
C56A C57A 1.40(2)
C52B C53B 1.36(3)
C52B C57B 1.39(3)
C53B C54B 1.42(3)
C54B C55B 1.44(4)
C55B C56B 1.36(4)
C56B C57B 1.39(3)
O7 C58 1.303(5)
O8 C70 1.406(5)
N4 C68 1.286(6)
N4 C69 1.482(6)
C58 C59 1.402(7)
C58 C67 1.415(6)
C59 C60 1.363(7)
C60 C61 1.416(7)
C61 C66 1.365(7)
C61 C62 1.524(5)
C62 C64 1.507(6)
C62 C63 1.529(7)
C62 C65 1.531(6)
C66 C67 1.411(6)
C67 C68 1.423(6)
C69 C71 1.501(7)
C69 C70 1.534(6)
C71 C76 1.389(8)
C71 C72 1.395(9)
C72 C73 1.389(9)
C73 C74 1.320(15)
C74 C75 1.433(15)
C75 C76 1.392(10)
O9 C77 1.316(6)
O10 C89 1.413(5)
N5 C87 1.277(6)
N5 C88 1.492(6)
C77 C78 1.402(7)
C77 C86 1.414(7)
C78 C79 1.366(8)
C79 C80 1.407(8)
C80 C85 1.365(7)
C80 C81 1.530(6)
C81 C82 1.481(7)
C81 C83 1.537(8)
C81 C84 1.541(7)
C85 C86 1.400(7)
C86 C87 1.441(6)
C88 C90 1.501(6)
C88 C89 1.549(6)
C90 C91 1.385(7)
C90 C95 1.387(8)
C91 C92 1.385(8)
C92 C93 1.352(11)
C93 C94 1.374(11)
C94 C95 1.407(8)
O11 C96 1.310(7)
O12 C108 1.411(6)
N6 C106 1.279(6)
N6 C107 1.490(5)
C96 C105 1.403(8)
C96 C97 1.421(7)
C97 C98 1.351(10)
C98 C99 1.402(10)
C99 C104 1.387(8)
C99 C100 1.513(7)
C100 C103 1.526(8)
C100 C102 1.527(8)
C100 C101 1.527(8)
C104 C105 1.418(8)
C105 C106 1.448(7)
C107 C109 1.493(7)
C107 C108 1.528(7)
C109 C114 1.376(7)
C109 C110 1.399(7)
C110 C111 1.363(9)
C111 C112 1.380(11)
C112 C113 1.358(11)
C113 C114 1.405(9)
O1N C1N1 1.275(9)
N1N C1N1 1.334(9)
N1N C1N3 1.413(10)
N1N C1N4 1.453(9)
C1N1 C1N2 1.481(10)
O2N C2N1 1.290(12)
N2N C2N1 1.222(12)
N2N C2N4 1.440(10)
N2N C2N3 1.511(12)
C2N1 C2N2 1.513(13)
O3N C3N1 1.258(13)
N3N C3N1 1.312(12)
N3N C3N4 1.448(11)
N3N C3N3 1.501(12)
C3N1 C3N2 1.500(13)
O4N C4N1 1.293(11)
N4N C4N1 1.256(12)
N4N C4N3 1.473(13)
N4N C4N4 1.516(13)
C4N1 C4N2 1.569(12)
O5N C5N1 1.277(10)
N5N C5N1 1.320(11)
N5N C5N3 1.386(13)
N5N C5N4 1.467(13)
C5N1 C5N2 1.541(12)
O6N C6N1 1.238(11)
N6N C6N1 1.341(12)
N6N C6N4 1.432(10)
N6N C6N3 1.458(13)
C6N1 C6N2 1.485(14)
